data_4309924
loop_
_publ_author_name
'Kaushik Ghosh'
'Aura A. Eroy-Reveles'
'Marilyn M. Olmstead'
'Pradip K. Mascharak'

_publ_section_title
;
Reductive Nitrosylation and Proton-Assisted Bridge Splitting of a
(\m-Oxo)dimanganese(III) Complex Derived from a Polypyridine Ligand with
One Carboxamide Group
;
_journal_name_full 'Inorganic Chemistry'
_journal_page_first 8469
_journal_page_last 8475
_journal_paper_doi 10.1021/ic0503535
_journal_volume 44
_journal_year 2005
_chemical_formula_moiety 'C27 H5 Mn N5 O3, Cl O4, C H2 Cl2'
_chemical_formula_sum 'C28 H27 Cl3 Mn N5 O7'
_chemical_formula_weight 706.84
_chemical_name_common '[Mn(PaPy3)(OOC6H5)](ClO4).CH2Cl2'
_chemical_name_systematic
; 
 ? 
;
_space_group_IT_number 2
_symmetry_cell_setting triclinic
_symmetry_space_group_name_Hall '-P 1'
_symmetry_space_group_name_H-M 'P -1'
_atom_sites_solution_hydrogens geom
_atom_sites_solution_primary direct
_atom_sites_solution_secondary difmap
_audit_creation_method SHELXL-97
_cell_angle_alpha 110.209(4)
_cell_angle_beta 105.526(2)
_cell_angle_gamma 102.543(3)
_cell_formula_units_Z 4
_cell_length_a 11.2904(9)
_cell_length_b 17.3599(13)
_cell_length_c 17.8750(13)
_cell_measurement_reflns_used 953
_cell_measurement_temperature 123(2)
_cell_measurement_theta_max 27.5
_cell_measurement_theta_min 2.6
_cell_volume 2976.3(4)
_computing_cell_refinement 'SMART 5.628 (Bruker, 2003)'
_computing_data_collection 'SMART 5.628 (Bruker, 2003)'
_computing_data_reduction 'SAINT 6.35A (Bruker, 2003)'
_computing_molecular_graphics 'SHELXTL 5.1, XP (Sheldrick, 1994)'
_computing_publication_material SHELXL-97
_computing_structure_refinement 'SHELXL-97 (Sheldrick, 1997)'
_computing_structure_solution 'SHELXS-97 (Sheldrick, 1990)'
_diffrn_ambient_temperature 123(2)
_diffrn_measured_fraction_theta_full 0.993
_diffrn_measured_fraction_theta_max 0.993
_diffrn_measurement_device_type 'Bruker APEX CCD'
_diffrn_measurement_method \w
_diffrn_radiation_monochromator graphite
_diffrn_radiation_source 'fine-focus sealed tube'
_diffrn_radiation_type MoK\a
_diffrn_radiation_wavelength 0.71073
_diffrn_reflns_av_R_equivalents 0.0378
_diffrn_reflns_av_sigmaI/netI 0.0665
_diffrn_reflns_limit_h_max 14
_diffrn_reflns_limit_h_min -14
_diffrn_reflns_limit_k_max 22
_diffrn_reflns_limit_k_min -22
_diffrn_reflns_limit_l_max 23
_diffrn_reflns_limit_l_min -23
_diffrn_reflns_number 29727
_diffrn_reflns_theta_full 27.50
_diffrn_reflns_theta_max 27.50
_diffrn_reflns_theta_min 1.93
_diffrn_standards_number 0
_exptl_absorpt_coefficient_mu 0.769
_exptl_absorpt_correction_T_max 0.977
_exptl_absorpt_correction_T_min 0.819
_exptl_absorpt_correction_type multi-scan
_exptl_absorpt_process_details 'SADABS 2.05 (Sheldrick, 2002)'
_exptl_crystal_colour green
_exptl_crystal_density_diffrn 1.577
_exptl_crystal_density_method 'not measured'
_exptl_crystal_description plate
_exptl_crystal_F_000 1448
_exptl_crystal_size_max 0.27
_exptl_crystal_size_mid 0.09
_exptl_crystal_size_min 0.03
_refine_diff_density_max 0.783
_refine_diff_density_min -0.485
_refine_diff_density_rms 0.094
_refine_ls_extinction_method none
_refine_ls_goodness_of_fit_ref 0.995
_refine_ls_hydrogen_treatment constr
_refine_ls_matrix_type full
_refine_ls_number_parameters 802
_refine_ls_number_reflns 13569
_refine_ls_number_restraints 6
_refine_ls_restrained_S_all 0.998
_refine_ls_R_factor_all 0.0907
_refine_ls_R_factor_gt 0.0524
_refine_ls_shift/su_max 0.004
_refine_ls_shift/su_mean 0.000
_refine_ls_structure_factor_coef Fsqd
_refine_ls_weighting_details 'calc w=1/[\s^2^(Fo^2^)+(0.0750P)^2^] where P=(Fo^2^+2Fc^2^)/3'
_refine_ls_weighting_scheme calc
_refine_ls_wR_factor_gt 0.1250
_refine_ls_wR_factor_ref 0.1471
_reflns_number_gt 8647
_reflns_number_total 13569
_reflns_threshold_expression I>2\s(I)
_cod_data_source_file ic0503535si20050307_025819.cif
_cod_data_source_block mn1513
_cod_database_code 4309924

loop_
_symmetry_equiv_pos_as_xyz
'x, y, z'
'-x, -y, -z'

loop_
_atom_site_label
_atom_site_type_symbol
_atom_site_fract_x
_atom_site_fract_y
_atom_site_fract_z
_atom_site_U_iso_or_equiv
_atom_site_adp_type
_atom_site_occupancy
_atom_site_symmetry_multiplicity
_atom_site_calc_flag
_atom_site_refinement_flags
_atom_site_disorder_assembly
_atom_site_disorder_group
Mn1 Mn 0.23351(4) 0.03892(3) -0.10831(2) 0.01584(11) Uani 1 1 d . . .
O1 O 0.0998(2) 0.14164(14) 0.07652(13) 0.0322(5) Uani 1 1 d . . .
O2 O 0.34799(19) 0.00122(13) -0.16168(12) 0.0230(4) Uani 1 1 d . . .
O3 O 0.2921(2) -0.13828(13) -0.18255(13) 0.0280(5) Uani 1 1 d . . .
N1 N 0.2408(2) -0.01102(15) -0.01459(14) 0.0185(5) Uani 1 1 d . . .
N2 N 0.1337(2) 0.09546(14) -0.05051(14) 0.0178(5) Uani 1 1 d . . .
N3 N 0.1864(2) 0.11281(16) -0.18407(14) 0.0226(5) Uani 1 1 d . . .
N4 N 0.3924(2) 0.16057(15) -0.03426(14) 0.0191(5) Uani 1 1 d . . .
N5 N 0.0656(2) -0.05608(15) -0.22203(14) 0.0212(5) Uani 1 1 d . . .
C1 C 0.2942(3) -0.0699(2) -0.00231(19) 0.0267(7) Uani 1 1 d . . .
H1 H 0.3296 -0.0982 -0.0421 0.032 Uiso 1 1 calc R . .
C2 C 0.2993(3) -0.0904(2) 0.0663(2) 0.0320(8) Uani 1 1 d . . .
H2 H 0.3378 -0.1321 0.0736 0.038 Uiso 1 1 calc R . .
C3 C 0.2477(3) -0.0495(2) 0.12446(19) 0.0291(7) Uani 1 1 d . . .
H3 H 0.2493 -0.0634 0.1716 0.035 Uiso 1 1 calc R . .
C4 C 0.1938(3) 0.01184(19) 0.11278(17) 0.0224(6) Uani 1 1 d . . .
H4 H 0.1590 0.0416 0.1522 0.027 Uiso 1 1 calc R . .
C5 C 0.1917(3) 0.02886(17) 0.04225(16) 0.0169(6) Uani 1 1 d . . .
C6 C 0.1362(3) 0.09495(18) 0.02477(17) 0.0202(6) Uani 1 1 d . . .
C7 C 0.1045(3) 0.16690(19) -0.06839(18) 0.0240(7) Uani 1 1 d . . .
H7A H 0.1785 0.2224 -0.0308 0.029 Uiso 1 1 calc R . .
H7B H 0.0253 0.1738 -0.0572 0.029 Uiso 1 1 calc R . .
C8 C 0.0825(3) 0.14490(19) -0.16149(18) 0.0259(7) Uani 1 1 d . . .
H8A H -0.0044 0.0993 -0.1985 0.031 Uiso 1 1 calc R . .
H8B H 0.0838 0.1975 -0.1718 0.031 Uiso 1 1 calc R . .
C9 C 0.3075(3) 0.1837(2) -0.16210(19) 0.0272(7) Uani 1 1 d . . .
H9A H 0.2842 0.2334 -0.1685 0.033 Uiso 1 1 calc R . .
H9B H 0.3494 0.1625 -0.2035 0.033 Uiso 1 1 calc R . .
C10 C 0.4053(3) 0.21553(19) -0.07175(18) 0.0235(6) Uani 1 1 d . . .
C11 C 0.5058(3) 0.2951(2) -0.0307(2) 0.0319(8) Uani 1 1 d . . .
H11 H 0.5124 0.3338 -0.0574 0.038 Uiso 1 1 calc R . .
C12 C 0.5971(3) 0.3183(2) 0.0499(2) 0.0325(8) Uani 1 1 d . . .
H12 H 0.6679 0.3722 0.0784 0.039 Uiso 1 1 calc R . .
C13 C 0.5836(3) 0.2616(2) 0.0882(2) 0.0273(7) Uani 1 1 d . . .
H13 H 0.6442 0.2762 0.1437 0.033 Uiso 1 1 calc R . .
C14 C 0.4810(3) 0.18408(19) 0.04458(18) 0.0224(6) Uani 1 1 d . . .
H14 H 0.4718 0.1452 0.0709 0.027 Uiso 1 1 calc R . .
C15 C 0.1320(3) 0.0494(2) -0.27595(17) 0.0263(7) Uani 1 1 d . . .
H15A H 0.2038 0.0369 -0.2942 0.032 Uiso 1 1 calc R . .
H15B H 0.0866 0.0745 -0.3118 0.032 Uiso 1 1 calc R . .
C16 C 0.0372(3) -0.03401(19) -0.28826(18) 0.0233(6) Uani 1 1 d . . .
C17 C -0.0725(3) -0.0865(2) -0.36291(19) 0.0305(8) Uani 1 1 d . . .
H17 H -0.0922 -0.0700 -0.4090 0.037 Uiso 1 1 calc R . .
C18 C -0.1520(3) -0.1621(2) -0.3694(2) 0.0367(9) Uani 1 1 d . . .
H18 H -0.2273 -0.1984 -0.4202 0.044 Uiso 1 1 calc R . .
C19 C -0.1226(3) -0.1857(2) -0.3021(2) 0.0338(8) Uani 1 1 d . . .
H19 H -0.1769 -0.2380 -0.3057 0.041 Uiso 1 1 calc R . .
C20 C -0.0119(3) -0.13086(19) -0.22911(19) 0.0258(7) Uani 1 1 d . . .
H20 H 0.0097 -0.1467 -0.1827 0.031 Uiso 1 1 calc R . .
C21 C 0.3487(3) -0.07813(19) -0.19540(17) 0.0202(6) Uani 1 1 d . . .
C22 C 0.4239(3) -0.09216(18) -0.25323(17) 0.0203(6) Uani 1 1 d . . .
C23 C 0.4635(3) -0.03113(19) -0.28309(18) 0.0233(6) Uani 1 1 d . . .
H23 H 0.4486 0.0229 -0.2633 0.028 Uiso 1 1 calc R . .
C24 C 0.5245(3) -0.0485(2) -0.3415(2) 0.0313(7) Uani 1 1 d . . .
H24 H 0.5504 -0.0068 -0.3625 0.038 Uiso 1 1 calc R . .
C25 C 0.5478(3) -0.1268(2) -0.3695(2) 0.0368(8) Uani 1 1 d . . .
H25 H 0.5903 -0.1386 -0.4092 0.044 Uiso 1 1 calc R . .
C26 C 0.5091(4) -0.1880(2) -0.3394(2) 0.0384(9) Uani 1 1 d . . .
H26 H 0.5253 -0.2415 -0.3587 0.046 Uiso 1 1 calc R . .
C27 C 0.4474(3) -0.1714(2) -0.28188(19) 0.0277(7) Uani 1 1 d . . .
H27 H 0.4208 -0.2135 -0.2616 0.033 Uiso 1 1 calc R . .
Mn2 Mn 0.74178(4) 0.54719(3) 0.39405(3) 0.01589(11) Uani 1 1 d . . .
O4 O 0.5676(2) 0.62743(14) 0.56254(13) 0.0295(5) Uani 1 1 d . . .
O5 O 0.85115(18) 0.50723(12) 0.33682(12) 0.0213(4) Uani 1 1 d . . .
O6 O 0.7807(2) 0.36776(13) 0.31502(13) 0.0266(5) Uani 1 1 d . . .
N6 N 0.7558(2) 0.50098(15) 0.49004(14) 0.0192(5) Uani 1 1 d . . .
N7 N 0.6312(2) 0.59580(15) 0.44620(15) 0.0188(5) Uani 1 1 d . . .
N8 N 0.7155(2) 0.63562(15) 0.33119(14) 0.0205(5) Uani 1 1 d . . .
N9 N 0.9127(2) 0.66588(14) 0.47461(14) 0.0177(5) Uani 1 1 d . . .
N10 N 0.5733(2) 0.46356(15) 0.28101(15) 0.0227(5) Uani 1 1 d . . .
C28 C 0.8194(3) 0.44799(19) 0.50649(18) 0.0233(6) Uani 1 1 d . . .
H28 H 0.8573 0.4210 0.4678 0.028 Uiso 1 1 calc R . .
C29 C 0.8312(3) 0.4318(2) 0.57789(19) 0.0263(7) Uani 1 1 d . . .
H29 H 0.8755 0.3935 0.5877 0.032 Uiso 1 1 calc R . .
C30 C 0.7781(3) 0.4716(2) 0.63484(19) 0.0279(7) Uani 1 1 d . . .
H30 H 0.7868 0.4620 0.6850 0.033 Uiso 1 1 calc R . .
C31 C 0.7119(3) 0.52564(19) 0.61811(18) 0.0236(6) Uani 1 1 d . . .
H31 H 0.6740 0.5536 0.6564 0.028 Uiso 1 1 calc R . .
C32 C 0.7016(3) 0.53835(17) 0.54501(17) 0.0187(6) Uani 1 1 d . . .
C33 C 0.6258(3) 0.59277(18) 0.51907(18) 0.0209(6) Uani 1 1 d . . .
C34 C 0.5596(3) 0.64179(19) 0.40656(19) 0.0247(7) Uani 1 1 d . . .
H34A H 0.5361 0.6832 0.4492 0.030 Uiso 1 1 calc R . .
H34B H 0.4781 0.5994 0.3579 0.030 Uiso 1 1 calc R . .
C35 C 0.6469(3) 0.69041(19) 0.37516(19) 0.0239(7) Uani 1 1 d . . .
H35A H 0.5938 0.7080 0.3346 0.029 Uiso 1 1 calc R . .
H35B H 0.7128 0.7441 0.4245 0.029 Uiso 1 1 calc R . .
C36 C 0.8463(3) 0.69186(19) 0.34670(18) 0.0224(6) Uani 1 1 d . . .
H36A H 0.8394 0.7439 0.3372 0.027 Uiso 1 1 calc R . .
H36B H 0.8814 0.6593 0.3057 0.027 Uiso 1 1 calc R . .
C37 C 0.9385(3) 0.72054(18) 0.43805(17) 0.0199(6) Uani 1 1 d . . .
C38 C 1.0465(3) 0.79559(19) 0.47955(19) 0.0249(6) Uani 1 1 d . . .
H38 H 1.0615 0.8341 0.4534 0.030 Uiso 1 1 calc R . .
C39 C 1.1339(3) 0.8143(2) 0.56075(19) 0.0268(7) Uani 1 1 d . . .
H39 H 1.2103 0.8650 0.5900 0.032 Uiso 1 1 calc R . .
C40 C 1.1080(3) 0.75838(19) 0.59778(18) 0.0238(6) Uani 1 1 d . . .
H40 H 1.1663 0.7698 0.6528 0.029 Uiso 1 1 calc R . .
C41 C 0.9968(3) 0.68589(18) 0.55410(17) 0.0193(6) Uani 1 1 d . . .
H41 H 0.9780 0.6483 0.5806 0.023 Uiso 1 1 calc R . .
C42 C 0.6391(3) 0.5797(2) 0.23851(18) 0.0271(7) Uani 1 1 d . . .
H42A H 0.6997 0.5658 0.2091 0.032 Uiso 1 1 calc R . .
H42B H 0.5921 0.6122 0.2133 0.032 Uiso 1 1 calc R . .
C43 C 0.5414(3) 0.4956(2) 0.22297(18) 0.0249(7) Uani 1 1 d . . .
C44 C 0.4268(3) 0.4506(2) 0.1503(2) 0.0373(8) Uani 1 1 d . . .
H44 H 0.4052 0.4733 0.1091 0.045 Uiso 1 1 calc R . .
C45 C 0.3458(3) 0.3732(2) 0.1390(2) 0.0424(9) Uani 1 1 d . . .
H45 H 0.2663 0.3422 0.0902 0.051 Uiso 1 1 calc R . .
C46 C 0.3789(3) 0.3396(2) 0.1986(2) 0.0377(8) Uani 1 1 d . . .
H46 H 0.3234 0.2856 0.1910 0.045 Uiso 1 1 calc R . .
C47 C 0.4946(3) 0.3867(2) 0.2691(2) 0.0285(7) Uani 1 1 d . . .
H47 H 0.5191 0.3642 0.3102 0.034 Uiso 1 1 calc R . .
C48 C 0.8391(3) 0.42463(18) 0.29979(17) 0.0196(6) Uani 1 1 d . . .
C49 C 0.9032(3) 0.40459(18) 0.23490(17) 0.0186(6) Uani 1 1 d . . .
C50 C 0.9373(3) 0.46222(19) 0.20055(18) 0.0232(6) Uani 1 1 d . . .
H50 H 0.9262 0.5174 0.2211 0.028 Uiso 1 1 calc R . .
C51 C 0.9874(3) 0.4405(2) 0.1369(2) 0.0286(7) Uani 1 1 d . . .
H51 H 1.0074 0.4794 0.1119 0.034 Uiso 1 1 calc R . .
C52 C 1.0085(3) 0.3603(2) 0.1092(2) 0.0352(8) Uani 1 1 d . . .
H52 H 1.0443 0.3450 0.0660 0.042 Uiso 1 1 calc R . .
C53 C 0.9770(3) 0.3037(2) 0.1451(2) 0.0337(8) Uani 1 1 d . . .
H53 H 0.9925 0.2498 0.1268 0.040 Uiso 1 1 calc R . .
C54 C 0.9235(3) 0.32446(19) 0.20678(19) 0.0255(7) Uani 1 1 d . . .
H54 H 0.9004 0.2846 0.2302 0.031 Uiso 1 1 calc R . .
C55 C -0.3260(4) 0.1483(3) -0.3911(3) 0.0462(10) Uani 1 1 d . . .
H55A H -0.3962 0.1405 -0.3682 0.055 Uiso 1 1 calc R . .
H55B H -0.3534 0.0971 -0.4468 0.055 Uiso 1 1 calc R . .
Cl1 Cl -0.18137(11) 0.15290(10) -0.31905(7) 0.0748(4) Uani 1 1 d . . .
Cl2 Cl -0.30631(12) 0.24348(7) -0.40818(9) 0.0645(3) Uani 1 1 d . . .
C56 C 0.1965(4) 0.6468(3) 0.1295(3) 0.0562(11) Uani 1 1 d D . .
Cl3A Cl 0.3319(3) 0.6453(2) 0.19840(15) 0.0979(10) Uani 0.774(4) 1 d PD A 1
Cl4A Cl 0.2153(2) 0.73755(11) 0.10856(14) 0.0821(8) Uani 0.774(4) 1 d PD A 1
H56A H 0.1266 0.6413 0.1521 0.099 Uiso 0.77 1 d P A 1
H56B H 0.1635 0.5949 0.0753 0.099 Uiso 0.77 1 d P A 1
Cl3B Cl 0.2997(8) 0.6072(4) 0.1883(5) 0.0564(19) Uiso 0.226(4) 1 d PD A 2
Cl4B Cl 0.3178(6) 0.7608(3) 0.1642(4) 0.0597(18) Uiso 0.226(4) 1 d PD A 2
H56C H 0.1209 0.6491 0.1462 0.072 Uiso 0.23 1 d P A 2
H56D H 0.1625 0.6107 0.0679 0.072 Uiso 0.23 1 d P A 2
Cl5 Cl 0.29334(7) 0.07937(5) -0.42720(4) 0.02386(17) Uani 1 1 d . . .
O7 O 0.2570(3) -0.01159(15) -0.45050(17) 0.0528(7) Uani 1 1 d . . .
O8 O 0.3477(3) 0.10189(19) -0.48285(16) 0.0497(7) Uani 1 1 d . . .
O9 O 0.3881(2) 0.12583(15) -0.34038(13) 0.0363(6) Uani 1 1 d . . .
O10 O 0.1790(2) 0.10475(16) -0.43141(16) 0.0427(6) Uani 1 1 d . . .
Cl6 Cl 0.80794(7) 0.58674(5) 0.07241(4) 0.02428(17) Uani 1 1 d . . .
O11 O 0.7364(3) 0.63999(17) 0.05426(19) 0.0750(11) Uani 1 1 d . . .
O12 O 0.8791(3) 0.5699(2) 0.01807(18) 0.0767(10) Uani 1 1 d . . .
O13 O 0.8966(2) 0.63105(16) 0.16067(14) 0.0412(6) Uani 1 1 d . . .
O14 O 0.7198(3) 0.50675(16) 0.05721(17) 0.0558(8) Uani 1 1 d . . .

loop_
_atom_site_aniso_label
_atom_site_aniso_U_11
_atom_site_aniso_U_22
_atom_site_aniso_U_33
_atom_site_aniso_U_23
_atom_site_aniso_U_13
_atom_site_aniso_U_12
Mn1 0.0187(2) 0.0162(2) 0.0148(2) 0.00638(17) 0.00779(17) 0.00855(18)
O1 0.0473(14) 0.0359(13) 0.0275(12) 0.0134(10) 0.0246(11) 0.0271(12)
O2 0.0236(11) 0.0223(10) 0.0265(11) 0.0088(9) 0.0142(9) 0.0107(9)
O3 0.0377(13) 0.0233(11) 0.0281(11) 0.0111(9) 0.0200(10) 0.0102(10)
N1 0.0228(13) 0.0196(12) 0.0155(11) 0.0076(10) 0.0093(10) 0.0091(11)
N2 0.0193(12) 0.0176(11) 0.0175(11) 0.0056(10) 0.0079(10) 0.0102(10)
N3 0.0275(14) 0.0245(13) 0.0177(12) 0.0092(10) 0.0096(11) 0.0106(11)
N4 0.0196(12) 0.0168(11) 0.0230(12) 0.0092(10) 0.0101(10) 0.0062(10)
N5 0.0230(13) 0.0232(13) 0.0185(12) 0.0065(10) 0.0099(10) 0.0115(11)
C1 0.0367(18) 0.0283(16) 0.0255(15) 0.0132(13) 0.0165(14) 0.0213(15)
C2 0.0396(19) 0.0374(19) 0.0333(18) 0.0222(16) 0.0164(15) 0.0240(17)
C3 0.0278(17) 0.0381(18) 0.0238(15) 0.0172(14) 0.0090(13) 0.0104(15)
C4 0.0216(15) 0.0288(16) 0.0171(14) 0.0095(13) 0.0093(12) 0.0070(13)
C5 0.0145(14) 0.0159(13) 0.0152(13) 0.0030(11) 0.0047(11) 0.0030(11)
C6 0.0193(15) 0.0201(14) 0.0194(14) 0.0052(12) 0.0085(12) 0.0074(12)
C7 0.0309(17) 0.0223(15) 0.0273(15) 0.0123(13) 0.0150(13) 0.0168(14)
C8 0.0303(17) 0.0250(16) 0.0260(16) 0.0132(13) 0.0089(13) 0.0146(14)
C9 0.0358(19) 0.0282(16) 0.0246(15) 0.0158(13) 0.0149(14) 0.0120(15)
C10 0.0252(16) 0.0219(15) 0.0263(15) 0.0106(13) 0.0120(13) 0.0102(13)
C11 0.0350(19) 0.0214(16) 0.0429(19) 0.0174(15) 0.0164(16) 0.0082(15)
C12 0.0222(17) 0.0206(16) 0.044(2) 0.0094(15) 0.0084(15) 0.0003(14)
C13 0.0195(16) 0.0281(16) 0.0315(17) 0.0118(14) 0.0069(13) 0.0082(14)
C14 0.0218(15) 0.0233(15) 0.0241(15) 0.0109(13) 0.0088(12) 0.0103(13)
C15 0.0327(18) 0.0319(17) 0.0166(14) 0.0122(13) 0.0079(13) 0.0140(15)
C16 0.0246(16) 0.0263(15) 0.0181(14) 0.0061(12) 0.0083(12) 0.0122(14)
C17 0.0300(18) 0.0360(18) 0.0195(15) 0.0044(14) 0.0048(13) 0.0180(16)
C18 0.0235(17) 0.039(2) 0.0271(17) -0.0040(15) 0.0038(14) 0.0115(16)
C19 0.0277(18) 0.0266(17) 0.0371(19) 0.0013(15) 0.0167(15) 0.0056(15)
C20 0.0286(17) 0.0236(16) 0.0278(16) 0.0073(13) 0.0180(14) 0.0104(14)
C21 0.0216(15) 0.0235(15) 0.0169(14) 0.0080(12) 0.0076(12) 0.0111(13)
C22 0.0207(15) 0.0238(15) 0.0180(14) 0.0082(12) 0.0087(12) 0.0100(13)
C23 0.0231(16) 0.0228(15) 0.0240(15) 0.0086(13) 0.0096(13) 0.0093(13)
C24 0.0325(18) 0.0403(19) 0.0350(18) 0.0243(16) 0.0208(15) 0.0140(16)
C25 0.043(2) 0.048(2) 0.0361(19) 0.0211(17) 0.0285(17) 0.0240(19)
C26 0.050(2) 0.039(2) 0.048(2) 0.0214(17) 0.0330(19) 0.0314(19)
C27 0.0345(18) 0.0235(15) 0.0315(17) 0.0137(14) 0.0165(14) 0.0133(14)
Mn2 0.0178(2) 0.0155(2) 0.0165(2) 0.00648(17) 0.00813(17) 0.00806(18)
O4 0.0375(13) 0.0334(12) 0.0283(11) 0.0122(10) 0.0216(10) 0.0221(11)
O5 0.0197(10) 0.0199(10) 0.0240(10) 0.0059(8) 0.0112(9) 0.0080(9)
O6 0.0357(13) 0.0227(11) 0.0282(11) 0.0119(9) 0.0201(10) 0.0109(10)
N6 0.0211(13) 0.0174(12) 0.0218(12) 0.0086(10) 0.0109(10) 0.0079(10)
N7 0.0195(12) 0.0196(12) 0.0233(12) 0.0104(10) 0.0117(10) 0.0110(10)
N8 0.0234(13) 0.0197(12) 0.0177(12) 0.0069(10) 0.0064(10) 0.0092(11)
N9 0.0197(12) 0.0143(11) 0.0180(11) 0.0040(10) 0.0083(10) 0.0071(10)
N10 0.0213(13) 0.0194(12) 0.0220(12) 0.0022(10) 0.0094(10) 0.0065(11)
C28 0.0270(16) 0.0247(15) 0.0262(15) 0.0128(13) 0.0140(13) 0.0157(14)
C29 0.0233(16) 0.0315(17) 0.0324(17) 0.0196(14) 0.0110(13) 0.0140(14)
C30 0.0234(16) 0.0395(18) 0.0229(15) 0.0175(14) 0.0080(13) 0.0086(15)
C31 0.0206(15) 0.0280(16) 0.0191(14) 0.0073(13) 0.0090(12) 0.0056(13)
C32 0.0185(14) 0.0150(13) 0.0185(14) 0.0036(11) 0.0075(11) 0.0034(12)
C33 0.0189(15) 0.0155(13) 0.0237(15) 0.0037(12) 0.0085(12) 0.0045(12)
C34 0.0262(16) 0.0226(15) 0.0309(16) 0.0131(13) 0.0119(13) 0.0144(14)
C35 0.0273(16) 0.0218(15) 0.0288(16) 0.0137(13) 0.0113(13) 0.0140(14)
C36 0.0250(16) 0.0208(14) 0.0230(15) 0.0099(12) 0.0105(13) 0.0078(13)
C37 0.0209(15) 0.0201(14) 0.0212(14) 0.0086(12) 0.0102(12) 0.0093(13)
C38 0.0268(17) 0.0204(15) 0.0303(16) 0.0121(13) 0.0145(14) 0.0067(13)
C39 0.0174(15) 0.0228(15) 0.0294(16) 0.0058(13) 0.0048(13) 0.0006(13)
C40 0.0219(16) 0.0259(15) 0.0216(15) 0.0090(13) 0.0060(12) 0.0094(13)
C41 0.0220(15) 0.0186(14) 0.0192(14) 0.0073(11) 0.0094(12) 0.0101(12)
C42 0.0314(18) 0.0307(17) 0.0165(14) 0.0115(13) 0.0037(13) 0.0101(15)
C43 0.0218(15) 0.0281(16) 0.0226(15) 0.0052(13) 0.0088(12) 0.0129(14)
C44 0.0308(19) 0.039(2) 0.0270(17) 0.0037(15) 0.0025(15) 0.0120(17)
C45 0.0275(19) 0.043(2) 0.0318(19) -0.0039(16) 0.0053(15) 0.0067(17)
C46 0.0276(18) 0.0286(18) 0.041(2) -0.0035(16) 0.0205(16) 0.0012(15)
C47 0.0276(17) 0.0242(16) 0.0306(17) 0.0036(13) 0.0177(14) 0.0082(14)
C48 0.0178(14) 0.0216(14) 0.0195(14) 0.0085(12) 0.0064(12) 0.0082(12)
C49 0.0178(14) 0.0202(14) 0.0179(13) 0.0062(12) 0.0074(11) 0.0091(12)
C50 0.0257(16) 0.0231(15) 0.0244(15) 0.0106(13) 0.0107(13) 0.0125(13)
C51 0.0322(18) 0.0341(18) 0.0308(17) 0.0198(15) 0.0190(14) 0.0136(15)
C52 0.040(2) 0.043(2) 0.0330(18) 0.0163(16) 0.0229(16) 0.0214(18)
C53 0.045(2) 0.0321(18) 0.0368(18) 0.0152(15) 0.0242(16) 0.0256(17)
C54 0.0302(17) 0.0213(15) 0.0285(16) 0.0103(13) 0.0138(14) 0.0121(14)
C55 0.040(2) 0.048(2) 0.052(2) 0.025(2) 0.0138(19) 0.0164(19)
Cl1 0.0501(7) 0.1305(12) 0.0554(7) 0.0517(8) 0.0165(5) 0.0366(8)
Cl2 0.0685(8) 0.0532(6) 0.1010(9) 0.0446(7) 0.0519(7) 0.0307(6)
C56 0.059(3) 0.045(2) 0.068(3) 0.030(2) 0.016(2) 0.023(2)
Cl3A 0.0692(16) 0.145(3) 0.0637(12) 0.0248(17) 0.0034(11) 0.0679(19)
Cl4A 0.120(2) 0.0525(10) 0.1029(16) 0.0463(10) 0.0677(15) 0.0300(11)
Cl5 0.0295(4) 0.0223(4) 0.0240(4) 0.0137(3) 0.0110(3) 0.0093(3)
O7 0.0591(18) 0.0242(13) 0.0599(17) 0.0162(12) 0.0074(14) 0.0083(13)
O8 0.0436(16) 0.078(2) 0.0395(14) 0.0356(14) 0.0241(12) 0.0148(15)
O9 0.0425(14) 0.0366(13) 0.0238(12) 0.0130(10) 0.0075(10) 0.0087(12)
O10 0.0388(14) 0.0500(15) 0.0538(16) 0.0301(13) 0.0213(12) 0.0239(13)
Cl6 0.0322(4) 0.0222(4) 0.0214(3) 0.0116(3) 0.0106(3) 0.0104(3)
O11 0.086(2) 0.0364(15) 0.069(2) 0.0118(14) -0.0161(17) 0.0338(17)
O12 0.060(2) 0.113(3) 0.0409(16) 0.0170(18) 0.0323(15) 0.009(2)
O13 0.0501(16) 0.0428(14) 0.0227(12) 0.0124(11) 0.0067(11) 0.0123(13)
O14 0.0625(19) 0.0348(14) 0.0560(17) 0.0228(13) 0.0132(15) -0.0039(14)

loop_
_atom_type_symbol
_atom_type_description
_atom_type_scat_dispersion_real
_atom_type_scat_dispersion_imag
_atom_type_scat_source
C C 0.0033 0.0016 'International Tables Vol C Tables 4.2.6.8 and 6.1.1.4'
H H 0.0000 0.0000 'International Tables Vol C Tables 4.2.6.8 and 6.1.1.4'
N N 0.0061 0.0033 'International Tables Vol C Tables 4.2.6.8 and 6.1.1.4'
O O 0.0106 0.0060 'International Tables Vol C Tables 4.2.6.8 and 6.1.1.4'
Cl Cl 0.1484 0.1585 'International Tables Vol C Tables 4.2.6.8 and 6.1.1.4'
Mn Mn 0.3368 0.7283 'International Tables Vol C Tables 4.2.6.8 and 6.1.1.4'

loop_
_geom_angle_atom_site_label_1
_geom_angle_atom_site_label_2
_geom_angle_atom_site_label_3
_geom_angle
_geom_angle_site_symmetry_1
_geom_angle_site_symmetry_3
_geom_angle_publ_flag
O2 Mn1 N2 170.93(9) . . ?
O2 Mn1 N1 106.31(8) . . ?
N2 Mn1 N1 79.00(9) . . ?
O2 Mn1 N4 85.33(9) . . ?
N2 Mn1 N4 86.47(9) . . ?
N1 Mn1 N4 100.44(9) . . ?
O2 Mn1 N5 90.30(9) . . ?
N2 Mn1 N5 95.40(9) . . ?
N1 Mn1 N5 105.31(9) . . ?
N4 Mn1 N5 154.07(9) . . ?
O2 Mn1 N3 93.02(9) . . ?
N2 Mn1 N3 81.53(9) . . ?
N1 Mn1 N3 160.53(9) . . ?
N4 Mn1 N3 78.44(9) . . ?
N5 Mn1 N3 76.29(9) . . ?
C21 O2 Mn1 127.20(19) . . ?
C5 N1 C1 118.4(2) . . ?
C5 N1 Mn1 111.99(17) . . ?
C1 N1 Mn1 129.44(19) . . ?
C6 N2 C7 117.8(2) . . ?
C6 N2 Mn1 119.88(17) . . ?
C7 N2 Mn1 117.29(18) . . ?
C9 N3 C15 112.4(2) . . ?
C9 N3 C8 113.6(2) . . ?
C15 N3 C8 109.5(2) . . ?
C9 N3 Mn1 108.46(16) . . ?
C15 N3 Mn1 106.63(16) . . ?
C8 N3 Mn1 105.78(17) . . ?
C10 N4 C14 118.7(3) . . ?
C10 N4 Mn1 116.22(18) . . ?
C14 N4 Mn1 125.00(19) . . ?
C20 N5 C16 119.4(3) . . ?
C20 N5 Mn1 125.37(19) . . ?
C16 N5 Mn1 115.2(2) . . ?
N1 C1 C2 122.0(3) . . ?
N1 C1 H1 119.0 . . ?
C2 C1 H1 119.0 . . ?
C1 C2 C3 119.4(3) . . ?
C1 C2 H2 120.3 . . ?
C3 C2 H2 120.3 . . ?
C4 C3 C2 118.9(3) . . ?
C4 C3 H3 120.5 . . ?
C2 C3 H3 120.5 . . ?
C3 C4 C5 118.5(3) . . ?
C3 C4 H4 120.8 . . ?
C5 C4 H4 120.8 . . ?
N1 C5 C4 122.8(2) . . ?
N1 C5 C6 115.0(2) . . ?
C4 C5 C6 122.2(2) . . ?
O1 C6 N2 126.8(3) . . ?
O1 C6 C5 121.0(2) . . ?
N2 C6 C5 112.2(2) . . ?
N2 C7 C8 108.0(2) . . ?
N2 C7 H7A 110.1 . . ?
C8 C7 H7A 110.1 . . ?
N2 C7 H7B 110.1 . . ?
C8 C7 H7B 110.1 . . ?
H7A C7 H7B 108.4 . . ?
N3 C8 C7 110.3(2) . . ?
N3 C8 H8A 109.6 . . ?
C7 C8 H8A 109.6 . . ?
N3 C8 H8B 109.6 . . ?
C7 C8 H8B 109.6 . . ?
H8A C8 H8B 108.1 . . ?
N3 C9 C10 113.6(2) . . ?
N3 C9 H9A 108.8 . . ?
C10 C9 H9A 108.8 . . ?
N3 C9 H9B 108.8 . . ?
C10 C9 H9B 108.8 . . ?
H9A C9 H9B 107.7 . . ?
N4 C10 C11 121.3(3) . . ?
N4 C10 C9 116.4(3) . . ?
C11 C10 C9 122.2(3) . . ?
C10 C11 C12 119.5(3) . . ?
C10 C11 H11 120.3 . . ?
C12 C11 H11 120.3 . . ?
C13 C12 C11 119.0(3) . . ?
C13 C12 H12 120.5 . . ?
C11 C12 H12 120.5 . . ?
C14 C13 C12 118.6(3) . . ?
C14 C13 H13 120.7 . . ?
C12 C13 H13 120.7 . . ?
N4 C14 C13 122.8(3) . . ?
N4 C14 H14 118.6 . . ?
C13 C14 H14 118.6 . . ?
N3 C15 C16 109.7(2) . . ?
N3 C15 H15A 109.7 . . ?
C16 C15 H15A 109.7 . . ?
N3 C15 H15B 109.7 . . ?
C16 C15 H15B 109.7 . . ?
H15A C15 H15B 108.2 . . ?
N5 C16 C17 121.0(3) . . ?
N5 C16 C15 115.8(2) . . ?
C17 C16 C15 123.2(3) . . ?
C18 C17 C16 119.4(3) . . ?
C18 C17 H17 120.3 . . ?
C16 C17 H17 120.3 . . ?
C17 C18 C19 119.9(3) . . ?
C17 C18 H18 120.0 . . ?
C19 C18 H18 120.0 . . ?
C18 C19 C20 118.3(3) . . ?
C18 C19 H19 120.9 . . ?
C20 C19 H19 120.9 . . ?
N5 C20 C19 122.0(3) . . ?
N5 C20 H20 119.0 . . ?
C19 C20 H20 119.0 . . ?
O3 C21 O2 124.0(3) . . ?
O3 C21 C22 121.2(2) . . ?
O2 C21 C22 114.8(3) . . ?
C23 C22 C27 119.6(3) . . ?
C23 C22 C21 121.4(2) . . ?
C27 C22 C21 118.9(3) . . ?
C24 C23 C22 120.3(3) . . ?
C24 C23 H23 119.8 . . ?
C22 C23 H23 119.8 . . ?
C23 C24 C25 119.8(3) . . ?
C23 C24 H24 120.1 . . ?
C25 C24 H24 120.1 . . ?
C26 C25 C24 120.2(3) . . ?
C26 C25 H25 119.9 . . ?
C24 C25 H25 119.9 . . ?
C27 C26 C25 120.3(3) . . ?
C27 C26 H26 119.9 . . ?
C25 C26 H26 119.9 . . ?
C26 C27 C22 119.8(3) . . ?
C26 C27 H27 120.1 . . ?
C22 C27 H27 120.1 . . ?
O5 Mn2 N7 173.97(9) . . ?
O5 Mn2 N6 106.78(8) . . ?
N7 Mn2 N6 79.05(9) . . ?
O5 Mn2 N10 90.31(9) . . ?
N7 Mn2 N10 88.93(9) . . ?
N6 Mn2 N10 111.17(10) . . ?
O5 Mn2 N9 85.25(8) . . ?
N7 Mn2 N9 92.82(9) . . ?
N6 Mn2 N9 94.73(9) . . ?
N10 Mn2 N9 153.87(9) . . ?
O5 Mn2 N8 92.39(8) . . ?
N7 Mn2 N8 81.60(9) . . ?
N6 Mn2 N8 157.97(9) . . ?
N10 Mn2 N8 78.72(9) . . ?
N9 Mn2 N8 75.76(8) . . ?
C48 O5 Mn2 123.69(19) . . ?
C28 N6 C32 118.5(2) . . ?
C28 N6 Mn2 129.18(19) . . ?
C32 N6 Mn2 111.99(17) . . ?
C33 N7 C34 121.1(2) . . ?
C33 N7 Mn2 121.25(18) . . ?
C34 N7 Mn2 117.52(18) . . ?
C36 N8 C42 111.9(2) . . ?
C36 N8 C35 109.7(2) . . ?
C42 N8 C35 113.8(2) . . ?
C36 N8 Mn2 108.10(16) . . ?
C42 N8 Mn2 107.05(17) . . ?
C35 N8 Mn2 105.85(16) . . ?
C37 N9 C41 118.5(2) . . ?
C37 N9 Mn2 115.44(18) . . ?
C41 N9 Mn2 125.98(19) . . ?
C43 N10 C47 120.1(3) . . ?
C43 N10 Mn2 115.6(2) . . ?
C47 N10 Mn2 124.0(2) . . ?
N6 C28 C29 121.8(3) . . ?
N6 C28 H28 119.1 . . ?
C29 C28 H28 119.1 . . ?
C30 C29 C28 119.4(3) . . ?
C30 C29 H29 120.3 . . ?
C28 C29 H29 120.3 . . ?
C29 C30 C31 119.1(3) . . ?
C29 C30 H30 120.5 . . ?
C31 C30 H30 120.5 . . ?
C32 C31 C30 118.9(3) . . ?
C32 C31 H31 120.6 . . ?
C30 C31 H31 120.6 . . ?
N6 C32 C31 122.2(2) . . ?
N6 C32 C33 115.0(2) . . ?
C31 C32 C33 122.8(3) . . ?
O4 C33 N7 127.6(3) . . ?
O4 C33 C32 120.9(3) . . ?
N7 C33 C32 111.5(2) . . ?
N7 C34 C35 107.9(2) . . ?
N7 C34 H34A 110.1 . . ?
C35 C34 H34A 110.1 . . ?
N7 C34 H34B 110.1 . . ?
C35 C34 H34B 110.1 . . ?
H34A C34 H34B 108.4 . . ?
N8 C35 C34 111.6(2) . . ?
N8 C35 H35A 109.3 . . ?
C34 C35 H35A 109.3 . . ?
N8 C35 H35B 109.3 . . ?
C34 C35 H35B 109.3 . . ?
H35A C35 H35B 108.0 . . ?
N8 C36 C37 110.3(2) . . ?
N8 C36 H36A 109.6 . . ?
C37 C36 H36A 109.6 . . ?
N8 C36 H36B 109.6 . . ?
C37 C36 H36B 109.6 . . ?
H36A C36 H36B 108.1 . . ?
N9 C37 C38 121.8(3) . . ?
N9 C37 C36 116.2(3) . . ?
C38 C37 C36 121.8(3) . . ?
C37 C38 C39 119.0(3) . . ?
C37 C38 H38 120.5 . . ?
C39 C38 H38 120.5 . . ?
C40 C39 C38 119.2(3) . . ?
C40 C39 H39 120.4 . . ?
C38 C39 H39 120.4 . . ?
C41 C40 C39 119.0(3) . . ?
C41 C40 H40 120.5 . . ?
C39 C40 H40 120.5 . . ?
N9 C41 C40 122.5(3) . . ?
N9 C41 H41 118.8 . . ?
C40 C41 H41 118.8 . . ?
N8 C42 C43 112.1(2) . . ?
N8 C42 H42A 109.2 . . ?
C43 C42 H42A 109.2 . . ?
N8 C42 H42B 109.2 . . ?
C43 C42 H42B 109.2 . . ?
H42A C42 H42B 107.9 . . ?
N10 C43 C44 120.9(3) . . ?
N10 C43 C42 116.7(2) . . ?
C44 C43 C42 122.3(3) . . ?
C45 C44 C43 118.9(3) . . ?
C45 C44 H44 120.5 . . ?
C43 C44 H44 120.5 . . ?
C44 C45 C46 120.3(3) . . ?
C44 C45 H45 119.9 . . ?
C46 C45 H45 119.9 . . ?
C47 C46 C45 118.3(3) . . ?
C47 C46 H46 120.8 . . ?
C45 C46 H46 120.8 . . ?
N10 C47 C46 121.4(3) . . ?
N10 C47 H47 119.3 . . ?
C46 C47 H47 119.3 . . ?
O6 C48 O5 123.9(3) . . ?
O6 C48 C49 121.7(3) . . ?
O5 C48 C49 114.3(2) . . ?
C50 C49 C54 119.8(3) . . ?
C50 C49 C48 121.3(2) . . ?
C54 C49 C48 118.9(3) . . ?
C51 C50 C49 120.7(3) . . ?
C51 C50 H50 119.7 . . ?
C49 C50 H50 119.7 . . ?
C50 C51 C52 119.3(3) . . ?
C50 C51 H51 120.3 . . ?
C52 C51 H51 120.3 . . ?
C53 C52 C51 119.8(3) . . ?
C53 C52 H52 120.1 . . ?
C51 C52 H52 120.1 . . ?
C54 C53 C52 120.7(3) . . ?
C54 C53 H53 119.6 . . ?
C52 C53 H53 119.6 . . ?
C53 C54 C49 119.6(3) . . ?
C53 C54 H54 120.2 . . ?
C49 C54 H54 120.2 . . ?
Cl1 C55 Cl2 112.0(2) . . ?
Cl1 C55 H55A 109.2 . . ?
Cl2 C55 H55A 109.2 . . ?
Cl1 C55 H55B 109.2 . . ?
Cl2 C55 H55B 109.2 . . ?
H55A C55 H55B 107.9 . . ?
Cl3A C56 Cl4A 116.1(3) . . ?
Cl3A C56 Cl3B 20.4(3) . . ?
Cl4A C56 Cl3B 136.2(4) . . ?
Cl3A C56 Cl4B 79.2(3) . . ?
Cl4A C56 Cl4B 37.27(18) . . ?
Cl3B C56 Cl4B 99.5(3) . . ?
Cl3A C56 H56A 109.0 . . ?
Cl4A C56 H56A 108.3 . . ?
Cl3B C56 H56A 99.9 . . ?
Cl4B C56 H56A 119.4 . . ?
Cl3A C56 H56B 109.4 . . ?
Cl4A C56 H56B 108.6 . . ?
Cl3B C56 H56B 95.2 . . ?
Cl4B C56 H56B 129.5 . . ?
H56A C56 H56B 104.9 . . ?
Cl3A C56 H56C 119.2 . . ?
Cl4A C56 H56C 96.8 . . ?
Cl3B C56 H56C 111.8 . . ?
Cl4B C56 H56C 112.8 . . ?
H56A C56 H56C 12.2 . . ?
H56B C56 H56C 105.6 . . ?
Cl3A C56 H56D 122.4 . . ?
Cl4A C56 H56D 88.4 . . ?
Cl3B C56 H56D 112.3 . . ?
Cl4B C56 H56D 113.4 . . ?
H56A C56 H56D 110.7 . . ?
H56B C56 H56D 20.3 . . ?
H56C C56 H56D 107.0 . . ?
O7 Cl5 O8 111.51(18) . . ?
O7 Cl5 O9 109.09(14) . . ?
O8 Cl5 O9 109.22(15) . . ?
O7 Cl5 O10 109.08(16) . . ?
O8 Cl5 O10 108.92(15) . . ?
O9 Cl5 O10 108.98(15) . . ?
O14 Cl6 O12 108.83(19) . . ?
O14 Cl6 O11 109.01(18) . . ?
O12 Cl6 O11 109.9(2) . . ?
O14 Cl6 O13 110.30(16) . . ?
O12 Cl6 O13 109.73(17) . . ?
O11 Cl6 O13 109.08(15) . . ?

loop_
_geom_bond_atom_site_label_1
_geom_bond_atom_site_label_2
_geom_bond_distance
_geom_bond_site_symmetry_2
_geom_bond_publ_flag
Mn1 O2 1.8987(19) . ?
Mn1 N2 1.925(2) . ?
Mn1 N1 2.127(2) . ?
Mn1 N4 2.141(2) . ?
Mn1 N5 2.170(2) . ?
Mn1 N3 2.207(2) . ?
O1 C6 1.229(3) . ?
O2 C21 1.302(3) . ?
O3 C21 1.227(3) . ?
N1 C5 1.342(3) . ?
N1 C1 1.345(3) . ?
N2 C6 1.341(4) . ?
N2 C7 1.464(3) . ?
N3 C9 1.478(4) . ?
N3 C15 1.485(3) . ?
N3 C8 1.494(4) . ?
N4 C10 1.347(4) . ?
N4 C14 1.351(3) . ?
N5 C20 1.342(4) . ?
N5 C16 1.347(4) . ?
C1 C2 1.381(4) . ?
C1 H1 0.9500 . ?
C2 C3 1.384(4) . ?
C2 H2 0.9500 . ?
C3 C4 1.384(4) . ?
C3 H3 0.9500 . ?
C4 C5 1.386(4) . ?
C4 H4 0.9500 . ?
C5 C6 1.504(4) . ?
C7 C8 1.508(4) . ?
C7 H7A 0.9900 . ?
C7 H7B 0.9900 . ?
C8 H8A 0.9900 . ?
C8 H8B 0.9900 . ?
C9 C10 1.515(4) . ?
C9 H9A 0.9900 . ?
C9 H9B 0.9900 . ?
C10 C11 1.381(4) . ?
C11 C12 1.388(4) . ?
C11 H11 0.9500 . ?
C12 C13 1.383(4) . ?
C12 H12 0.9500 . ?
C13 C14 1.370(4) . ?
C13 H13 0.9500 . ?
C14 H14 0.9500 . ?
C15 C16 1.506(4) . ?
C15 H15A 0.9900 . ?
C15 H15B 0.9900 . ?
C16 C17 1.390(4) . ?
C17 C18 1.366(5) . ?
C17 H17 0.9500 . ?
C18 C19 1.383(5) . ?
C18 H18 0.9500 . ?
C19 C20 1.386(4) . ?
C19 H19 0.9500 . ?
C20 H20 0.9500 . ?
C21 C22 1.495(4) . ?
C22 C23 1.385(4) . ?
C22 C27 1.404(4) . ?
C23 C24 1.384(4) . ?
C23 H23 0.9500 . ?
C24 C25 1.387(4) . ?
C24 H24 0.9500 . ?
C25 C26 1.387(5) . ?
C25 H25 0.9500 . ?
C26 C27 1.376(4) . ?
C26 H26 0.9500 . ?
C27 H27 0.9500 . ?
Mn2 O5 1.9001(19) . ?
Mn2 N7 1.917(2) . ?
Mn2 N6 2.115(2) . ?
Mn2 N10 2.127(2) . ?
Mn2 N9 2.186(2) . ?
Mn2 N8 2.218(2) . ?
O4 C33 1.233(3) . ?
O5 C48 1.313(3) . ?
O6 C48 1.218(3) . ?
N6 C28 1.345(3) . ?
N6 C32 1.347(3) . ?
N7 C33 1.339(4) . ?
N7 C34 1.469(3) . ?
N8 C36 1.476(4) . ?
N8 C42 1.480(3) . ?
N8 C35 1.500(3) . ?
N9 C37 1.350(4) . ?
N9 C41 1.354(3) . ?
N10 C43 1.342(4) . ?
N10 C47 1.343(4) . ?
C28 C29 1.378(4) . ?
C28 H28 0.9500 . ?
C29 C30 1.376(4) . ?
C29 H29 0.9500 . ?
C30 C31 1.381(4) . ?
C30 H30 0.9500 . ?
C31 C32 1.378(4) . ?
C31 H31 0.9500 . ?
C32 C33 1.511(4) . ?
C34 C35 1.503(4) . ?
C34 H34A 0.9900 . ?
C34 H34B 0.9900 . ?
C35 H35A 0.9900 . ?
C35 H35B 0.9900 . ?
C36 C37 1.517(4) . ?
C36 H36A 0.9900 . ?
C36 H36B 0.9900 . ?
C37 C38 1.376(4) . ?
C38 C39 1.398(4) . ?
C38 H38 0.9500 . ?
C39 C40 1.375(4) . ?
C39 H39 0.9500 . ?
C40 C41 1.371(4) . ?
C40 H40 0.9500 . ?
C41 H41 0.9500 . ?
C42 C43 1.510(4) . ?
C42 H42A 0.9900 . ?
C42 H42B 0.9900 . ?
C43 C44 1.390(4) . ?
C44 C45 1.365(5) . ?
C44 H44 0.9500 . ?
C45 C46 1.387(5) . ?
C45 H45 0.9500 . ?
C46 C47 1.381(5) . ?
C46 H46 0.9500 . ?
C47 H47 0.9500 . ?
C48 C49 1.507(4) . ?
C49 C50 1.382(4) . ?
C49 C54 1.399(4) . ?
C50 C51 1.378(4) . ?
C50 H50 0.9500 . ?
C51 C52 1.404(4) . ?
C51 H51 0.9500 . ?
C52 C53 1.380(5) . ?
C52 H52 0.9500 . ?
C53 C54 1.374(4) . ?
C53 H53 0.9500 . ?
C54 H54 0.9500 . ?
C55 Cl1 1.755(4) . ?
C55 Cl2 1.759(4) . ?
C55 H55A 0.9900 . ?
C55 H55B 0.9900 . ?
C56 Cl3A 1.699(4) . ?
C56 Cl4A 1.724(4) . ?
C56 Cl3B 1.768(8) . ?
C56 Cl4B 1.923(7) . ?
C56 H56A 0.9802 . ?
C56 H56B 0.9743 . ?
C56 H56C 0.9805 . ?
C56 H56D 0.9723 . ?
Cl5 O7 1.417(2) . ?
Cl5 O8 1.418(2) . ?
Cl5 O9 1.441(2) . ?
Cl5 O10 1.443(2) . ?
Cl6 O14 1.409(3) . ?
Cl6 O12 1.414(3) . ?
Cl6 O11 1.416(2) . ?
Cl6 O13 1.437(2) . ?
